data_1101014
loop_
_publ_author_name
'Hashimoto, Masao'
'Tajima, Fukue'
'Eda, Kazuo'
'Yamamura, Kimiaki'
'Okazaki, Tadashi'

_publ_section_title
;
 Exploration of plastic-like phases in alkylurea systems.
 A thermal and X-ray study
;
_journal_issue 1-3
_journal_name_full 'Journal of Molecular Structure'
_journal_page_first 23
_journal_page_last 33
_journal_paper_doi 10.1016/j.molstruc.2004.08.008
_journal_volume 734
_journal_year 2005
_chemical_formula_moiety 'C15 H32 N2 O'
_chemical_formula_sum 'C15 H32 N2 O'
_chemical_formula_weight 256.43
_chemical_melting_point 387.4
_chemical_name_common n-tetradecylurea
_space_group_IT_number 14
_symmetry_cell_setting monoclinic
_symmetry_space_group_name_Hall '-P 2ybc'
_symmetry_space_group_name_H-M 'P 1 21/c 1'
_atom_sites_solution_hydrogens geom
_atom_sites_solution_primary direct
_atom_sites_solution_secondary difmap
_cell_angle_alpha 90.00
_cell_angle_beta 90.332(5)
_cell_angle_gamma 90.00
_cell_formula_units_Z 4
_cell_length_a 23.257(6)
_cell_length_b 7.4723(19)
_cell_length_c 9.269(2)
_cell_measurement_reflns_used 1299
_cell_measurement_temperature 153(2)
_cell_measurement_theta_max 25.996
_cell_measurement_theta_min 2.628
_cell_volume 1610.8(7)
_diffrn_ambient_temperature 153(2)
_diffrn_measurement_device_type 'CCD area detector'
_diffrn_measurement_method 'phi and omega scans'
_diffrn_radiation_monochromator graphite
_diffrn_radiation_source 'fine-focus sealed tube'
_diffrn_radiation_type MoK\a
_diffrn_radiation_wavelength 0.71073
_diffrn_reflns_av_R_equivalents 0.0648
_diffrn_reflns_av_sigmaI/netI 0.0887
_diffrn_reflns_limit_h_max 28
_diffrn_reflns_limit_h_min -29
_diffrn_reflns_limit_k_max 9
_diffrn_reflns_limit_k_min -6
_diffrn_reflns_limit_l_max 11
_diffrn_reflns_limit_l_min -11
_diffrn_reflns_number 8633
_diffrn_reflns_theta_max 27.23
_diffrn_reflns_theta_min 2.63
_exptl_absorpt_coefficient_mu 0.066
_exptl_absorpt_correction_T_max 0.9987
_exptl_absorpt_correction_T_min 0.7007
_exptl_absorpt_correction_type empirical
_exptl_absorpt_process_details 'program SADABS ver. 2.03(Sheldrick)'
_exptl_crystal_colour colorless
_exptl_crystal_density_diffrn 1.057
_exptl_crystal_density_method 'not measured'
_exptl_crystal_F_000 576
_exptl_crystal_size_max 0.77
_exptl_crystal_size_mid 0.41
_exptl_crystal_size_min 0.02
_refine_ls_extinction_method none
_refine_ls_goodness_of_fit_ref 0.882
_refine_ls_hydrogen_treatment mixed
_refine_ls_matrix_type full
_refine_ls_number_parameters 291
_refine_ls_number_reflns 3296
_refine_ls_number_restraints 0
_refine_ls_restrained_S_all 0.882
_refine_ls_R_factor_all 0.1301
_refine_ls_R_factor_gt 0.0602
_refine_ls_shift/su_max 0.000
_refine_ls_shift/su_mean 0.000
_refine_ls_structure_factor_coef Fsqd
_refine_ls_weighting_details 'calc w=1/[\s^2^(Fo^2^)+(0.0875P)^2^+0.0000P] where P=(Fo^2^+2Fc^2^)/3'
_refine_ls_weighting_scheme calc
_refine_ls_wR_factor_gt 0.1349
_refine_ls_wR_factor_ref 0.1587
_reflns_number_gt 1781
_reflns_number_total 3296
_reflns_threshold_expression >2sigma(I)
_cod_original_sg_symbol_H-M 'P 21/c'
_cod_database_code 1101014

loop_
_symmetry_equiv_pos_as_xyz
'x, y, z'
'-x, y+1/2, -z+1/2'
'-x, -y, -z'
'x, -y-1/2, z-1/2'

loop_
_atom_site_label
_atom_site_type_symbol
_atom_site_fract_x
_atom_site_fract_y
_atom_site_fract_z
_atom_site_U_iso_or_equiv
_atom_site_adp_type
_atom_site_occupancy
_atom_site_symmetry_multiplicity
_atom_site_calc_flag
_atom_site_refinement_flags
_atom_site_disorder_assembly
_atom_site_disorder_group
C1U C 0.04464(9) -0.2723(3) 0.5692(2) 0.0216(5) Uani 1 1 d . . .
N1 N 0.06892(8) -0.1241(3) 0.62383(19) 0.0248(5) Uani 1 1 d . . .
N2 N 0.02506(9) -0.3934(3) 0.66336(19) 0.0283(5) Uani 1 1 d . . .
O1 O 0.04011(6) -0.2946(2) 0.43560(14) 0.0273(4) Uani 1 1 d . . .
C4 C 0.17415(10) 0.4551(3) 0.6263(2) 0.0267(5) Uani 1 1 d . . .
C6 C 0.23022(10) 0.7461(3) 0.6288(2) 0.0281(6) Uani 1 1 d . . .
C2 C 0.11829(10) 0.1636(3) 0.6255(2) 0.0258(5) Uani 1 1 d . . .
C1 C 0.09151(11) 0.0178(3) 0.5342(2) 0.0249(5) Uani 1 1 d . . .
C5 C 0.20222(10) 0.6012(3) 0.5374(2) 0.0268(5) Uani 1 1 d . . .
C8 C 0.28766(11) 1.0354(3) 0.6370(2) 0.0302(6) Uani 1 1 d . . .
C7 C 0.26099(11) 0.8896(3) 0.5437(2) 0.0302(6) Uani 1 1 d . . .
C9 C 0.31978(11) 1.1777(3) 0.5527(3) 0.0319(6) Uani 1 1 d . . .
C3 C 0.14458(10) 0.3120(3) 0.5362(2) 0.0266(5) Uani 1 1 d . . .
C10 C 0.34539(11) 1.3245(3) 0.6462(3) 0.0327(6) Uani 1 1 d . . .
C12 C 0.40193(11) 1.6144(4) 0.6578(3) 0.0347(6) Uani 1 1 d . . .
C11 C 0.37859(12) 1.4651(4) 0.5635(3) 0.0372(6) Uani 1 1 d . . .
C13 C 0.43631(14) 1.7539(4) 0.5786(3) 0.0472(7) Uani 1 1 d . . .
C14 C 0.45950(16) 1.9003(5) 0.6759(4) 0.0590(9) Uani 1 1 d . . .
H12A H 0.3677(10) 1.673(3) 0.708(2) 0.036(6) Uiso 1 1 d . . .
H10B H 0.3732(10) 1.267(3) 0.721(3) 0.036(6) Uiso 1 1 d . . .
H11B H 0.4105(11) 1.409(4) 0.516(3) 0.051(8) Uiso 1 1 d . . .
H5B H 0.2330(10) 0.553(3) 0.478(3) 0.037(7) Uiso 1 1 d . . .
H10A H 0.3131(10) 1.383(3) 0.696(3) 0.040(7) Uiso 1 1 d . . .
H8A H 0.2559(10) 1.097(4) 0.694(3) 0.044(7) Uiso 1 1 d . . .
H8B H 0.3139(9) 0.980(3) 0.708(2) 0.034(6) Uiso 1 1 d . . .
H7A H 0.2316(9) 0.948(3) 0.470(2) 0.030(6) Uiso 1 1 d . . .
H9B H 0.3494(10) 1.118(4) 0.496(3) 0.045(7) Uiso 1 1 d . . .
H3B H 0.1717(10) 0.264(3) 0.471(3) 0.034(6) Uiso 1 1 d . . .
H6A H 0.2007(10) 0.807(3) 0.694(3) 0.040(7) Uiso 1 1 d . . .
H1B H 0.1196(9) -0.033(3) 0.474(2) 0.028(6) Uiso 1 1 d . . .
H7B H 0.2913(10) 0.835(4) 0.482(3) 0.048(7) Uiso 1 1 d . . .
H5A H 0.1718(10) 0.655(3) 0.472(3) 0.041(7) Uiso 1 1 d . . .
H4B H 0.2041(10) 0.399(3) 0.686(2) 0.034(6) Uiso 1 1 d . . .
H6B H 0.2582(10) 0.686(3) 0.696(3) 0.039(7) Uiso 1 1 d . . .
H9A H 0.2929(10) 1.236(3) 0.486(3) 0.042(7) Uiso 1 1 d . . .
H4A H 0.1454(10) 0.514(3) 0.691(3) 0.037(7) Uiso 1 1 d . . .
H1A H 0.0603(10) 0.065(4) 0.474(3) 0.044(7) Uiso 1 1 d . . .
H11A H 0.3540(10) 1.521(3) 0.486(3) 0.046(7) Uiso 1 1 d . . .
H2B H 0.1473(9) 0.116(3) 0.689(2) 0.028(6) Uiso 1 1 d . . .
H13B H 0.4721(11) 1.690(4) 0.537(3) 0.057(8) Uiso 1 1 d . . .
H2A H 0.0865(10) 0.208(3) 0.689(3) 0.042(7) Uiso 1 1 d . . .
H3A H 0.1129(10) 0.368(3) 0.472(3) 0.043(7) Uiso 1 1 d . . .
H14B H 0.4806(14) 1.986(5) 0.623(3) 0.081(11) Uiso 1 1 d . . .
H13A H 0.4126(13) 1.809(4) 0.507(3) 0.068(10) Uiso 1 1 d . . .
H14A H 0.4286(14) 1.959(5) 0.739(3) 0.088(12) Uiso 1 1 d . . .
H14C H 0.4892(14) 1.853(4) 0.746(4) 0.086(11) Uiso 1 1 d . . .
H2 H 0.0285(10) -0.371(3) 0.758(3) 0.047(7) Uiso 1 1 d . . .
H12B H 0.4264(11) 1.557(4) 0.732(3) 0.049(8) Uiso 1 1 d . . .
H1 H 0.0711(9) -0.120(3) 0.713(3) 0.034(7) Uiso 1 1 d . . .
H3 H 0.0064(11) -0.494(4) 0.635(3) 0.049(8) Uiso 1 1 d . . .

loop_
_atom_site_aniso_label
_atom_site_aniso_U_11
_atom_site_aniso_U_22
_atom_site_aniso_U_33
_atom_site_aniso_U_23
_atom_site_aniso_U_13
_atom_site_aniso_U_12
C1U 0.0275(11) 0.0186(12) 0.0186(11) -0.0011(9) -0.0005(8) -0.0013(10)
N1 0.0397(11) 0.0225(11) 0.0123(9) -0.0010(8) 0.0000(7) -0.0073(9)
N2 0.0466(12) 0.0223(11) 0.0160(9) 0.0007(8) 0.0004(8) -0.0122(10)
O1 0.0467(9) 0.0231(9) 0.0121(7) -0.0003(7) -0.0015(6) -0.0071(8)
C4 0.0343(13) 0.0218(13) 0.0241(11) -0.0015(10) -0.0017(10) -0.0042(11)
C6 0.0396(14) 0.0207(14) 0.0238(11) -0.0004(9) -0.0021(10) -0.0063(11)
C2 0.0302(13) 0.0251(14) 0.0220(11) -0.0007(9) 0.0003(10) -0.0034(10)
C1 0.0368(13) 0.0192(12) 0.0187(11) -0.0004(9) 0.0010(10) -0.0041(11)
C5 0.0334(13) 0.0211(12) 0.0257(11) -0.0002(10) -0.0008(10) -0.0043(11)
C8 0.0396(14) 0.0217(13) 0.0293(12) -0.0002(10) -0.0003(11) -0.0042(11)
C7 0.0397(14) 0.0238(13) 0.0271(11) 0.0002(11) -0.0002(10) -0.0069(12)
C9 0.0420(14) 0.0254(14) 0.0283(12) -0.0011(11) 0.0003(11) -0.0066(12)
C3 0.0369(14) 0.0208(13) 0.0222(11) -0.0007(10) 0.0005(10) -0.0031(11)
C10 0.0417(15) 0.0246(14) 0.0319(13) 0.0002(11) 0.0008(11) -0.0062(12)
C12 0.0387(15) 0.0291(14) 0.0362(13) 0.0016(12) -0.0023(11) -0.0062(12)
C11 0.0462(16) 0.0314(15) 0.0339(13) 0.0002(11) 0.0020(12) -0.0094(13)
C13 0.0598(19) 0.0378(18) 0.0439(16) -0.0004(13) 0.0008(14) -0.0180(15)
C14 0.074(2) 0.050(2) 0.0532(18) -0.0015(17) 0.0006(18) -0.0336(19)
